data_4067850
loop_
_publ_author_name
'Nguyen, Duc Hanh'
'Bayardon, J\'er\^ome'
'Salomon-Bertrand, Christine'
'Jug\'e, Sylvain'
'Kalck, Philippe'
'Daran, Jean-Claude'
'Urrutigoity, Martine'
'Gouygou, Maryse'

_publ_section_title
;
 Modular Phosphole-Methano-Bridged-Phosphine(Borane) Ligands. Application
 to Rhodium-Catalyzed Reactions
;
_journal_issue 3
_journal_name_full Organometallics
_journal_page_first 857
_journal_paper_doi 10.1021/om2008265
_journal_volume 31
_journal_year 2012
_chemical_formula_moiety '(C25 H20 P2)2'
_chemical_formula_sum 'C25 H20 P2'
_chemical_formula_weight 382.35
_chemical_name_systematic
;
 ?
;
_space_group_IT_number 14
_symmetry_cell_setting monoclinic
_symmetry_space_group_name_Hall '-P 2ybc'
_symmetry_space_group_name_H-M 'P 1 21/c 1'
_atom_sites_solution_hydrogens geom
_atom_sites_solution_primary direct
_atom_sites_solution_secondary difmap
_audit_creation_method SHELXL-97
_cell_angle_alpha 90.00
_cell_angle_beta 102.674(3)
_cell_angle_gamma 90.00
_cell_formula_units_Z 8
_cell_length_a 21.7995(6)
_cell_length_b 10.3959(3)
_cell_length_c 18.0133(5)
_cell_measurement_reflns_used 16946
_cell_measurement_temperature 180(2)
_cell_measurement_theta_max 32.11
_cell_measurement_theta_min 2.69
_cell_volume 3982.8(2)
_computing_cell_refinement 'CrysAlis RED (Oxford Diffraction, 2008)'
_computing_data_collection 'CrysAlis CCD (Oxford Diffraction, 2008)'
_computing_data_reduction 'CrysAlis RED'
_computing_molecular_graphics 'ORTEPIII (Burnett & Johnson, 1996); ORTEP-3 for Windows (Farrugia, 1997)'
_computing_publication_material 'WinGX publication routines (Farrugia, 1999)'
_computing_structure_refinement 'SHELXL-97 (Sheldrick, 1997)'
_computing_structure_solution 'SIR-97 (Altomare et al., 1999)'
_diffrn_ambient_temperature 180(2)
_diffrn_detector_area_resol_mean 8.2632
_diffrn_measured_fraction_theta_full 0.999
_diffrn_measured_fraction_theta_max 0.999
_diffrn_measurement_device_type 'Oxford-Diffraction XCALIBUR'
_diffrn_measurement_method '\w and \f'
_diffrn_radiation_monochromator graphite
_diffrn_radiation_source 'fine-focus sealed tube'
_diffrn_radiation_type MoK\a
_diffrn_radiation_wavelength 0.71073
_diffrn_reflns_av_R_equivalents 0.0365
_diffrn_reflns_av_sigmaI/netI 0.0357
_diffrn_reflns_limit_h_max 28
_diffrn_reflns_limit_h_min -28
_diffrn_reflns_limit_k_max 13
_diffrn_reflns_limit_k_min -10
_diffrn_reflns_limit_l_max 23
_diffrn_reflns_limit_l_min -23
_diffrn_reflns_number 32800
_diffrn_reflns_theta_full 27.48
_diffrn_reflns_theta_max 27.48
_diffrn_reflns_theta_min 2.70
_exptl_absorpt_coefficient_mu 0.225
_exptl_absorpt_correction_T_max 1.00000
_exptl_absorpt_correction_T_min 0.64458
_exptl_absorpt_correction_type multi-scan
_exptl_absorpt_process_details
;
Empirical absorption correction using spherical harmonics,
implemented in SCALE3 ABSPACK scaling algorithm, CrysAlis RED
(Oxford Diffraction, 2008).
;
_exptl_crystal_colour colourless
_exptl_crystal_density_diffrn 1.275
_exptl_crystal_density_method 'not measured'
_exptl_crystal_description needle
_exptl_crystal_F_000 1600
_exptl_crystal_size_max 0.76
_exptl_crystal_size_mid 0.26
_exptl_crystal_size_min 0.14
_refine_diff_density_max 0.384
_refine_diff_density_min -0.278
_refine_diff_density_rms 0.050
_refine_ls_extinction_method none
_refine_ls_goodness_of_fit_ref 1.024
_refine_ls_hydrogen_treatment constr
_refine_ls_matrix_type full
_refine_ls_number_parameters 487
_refine_ls_number_reflns 9127
_refine_ls_number_restraints 0
_refine_ls_restrained_S_all 1.024
_refine_ls_R_factor_all 0.0625
_refine_ls_R_factor_gt 0.0403
_refine_ls_shift/su_max 0.001
_refine_ls_shift/su_mean 0.000
_refine_ls_structure_factor_coef Fsqd
_refine_ls_weighting_details 'calc w=1/[\s^2^(Fo^2^)+(0.0509P)^2^+1.4561P] where P=(Fo^2^+2Fc^2^)/3'
_refine_ls_weighting_scheme calc
_refine_ls_wR_factor_gt 0.0945
_refine_ls_wR_factor_ref 0.1024
_reflns_number_gt 6882
_reflns_number_total 9127
_reflns_threshold_expression I>2\s(I)
_cod_data_source_file om2008265_si_002.cif
_cod_data_source_block 5a
_cod_original_cell_volume 3982.80(19)
_cod_original_sg_symbol_Hall '-P 2yc'
_cod_database_code 4067850

loop_
_symmetry_equiv_pos_as_xyz
'x, y, z'
'-x, y+1/2, -z+1/2'
'-x, -y, -z'
'x, -y-1/2, z-1/2'

loop_
_atom_site_label
_atom_site_type_symbol
_atom_site_fract_x
_atom_site_fract_y
_atom_site_fract_z
_atom_site_U_iso_or_equiv
_atom_site_adp_type
_atom_site_occupancy
_atom_site_symmetry_multiplicity
_atom_site_calc_flag
_atom_site_refinement_flags
P1 P 0.21871(2) 0.11416(4) 0.68675(3) 0.02245(11) Uani 1 1 d .
P2 P 0.11148(2) 0.28980(5) 0.61776(3) 0.02594(11) Uani 1 1 d .
C11 C 0.22658(8) -0.03225(17) 0.74317(10) 0.0228(4) Uani 1 1 d .
C12 C 0.25166(8) -0.00835(18) 0.82049(10) 0.0236(4) Uani 1 1 d .
C13 C 0.26287(8) 0.12769(18) 0.83772(10) 0.0241(4) Uani 1 1 d .
C14 C 0.24621(8) 0.20727(18) 0.77343(10) 0.0240(4) Uani 1 1 d .
C15 C 0.13281(8) 0.13993(18) 0.67246(10) 0.0260(4) Uani 1 1 d .
H151 H 0.1099 0.0663 0.6444 0.031 Uiso 1 1 calc R
H152 H 0.1210 0.1465 0.7223 0.031 Uiso 1 1 calc R
C111 C 0.21187(9) -0.15616(19) 0.71814(11) 0.0303(4) Uani 1 1 d .
H111 H 0.1951 -0.1725 0.6657 0.036 Uiso 1 1 calc R
C112 C 0.22180(11) -0.2568(2) 0.77007(12) 0.0382(5) Uani 1 1 d .
H112 H 0.2114 -0.3423 0.7533 0.046 Uiso 1 1 calc R
C113 C 0.24681(11) -0.2327(2) 0.84604(12) 0.0395(5) Uani 1 1 d .
H113 H 0.2535 -0.3021 0.8812 0.047 Uiso 1 1 calc R
C114 C 0.26204(9) -0.1103(2) 0.87141(11) 0.0325(4) Uani 1 1 d .
H114 H 0.2797 -0.0952 0.9238 0.039 Uiso 1 1 calc R
C141 C 0.25372(9) 0.33888(19) 0.78096(11) 0.0306(4) Uani 1 1 d .
H141 H 0.2429 0.3931 0.7376 0.037 Uiso 1 1 calc R
C142 C 0.27723(9) 0.3910(2) 0.85227(13) 0.0379(5) Uani 1 1 d .
H142 H 0.2821 0.4816 0.8578 0.045 Uiso 1 1 calc R
C143 C 0.29352(9) 0.3129(2) 0.91512(12) 0.0383(5) Uani 1 1 d .
H143 H 0.3096 0.3501 0.9637 0.046 Uiso 1 1 calc R
C144 C 0.28685(9) 0.1817(2) 0.90860(11) 0.0320(4) Uani 1 1 d .
H144 H 0.2986 0.1284 0.9522 0.038 Uiso 1 1 calc R
C211 C 0.09153(8) 0.22637(17) 0.52050(10) 0.0257(4) Uani 1 1 d .
C212 C 0.13590(9) 0.2347(2) 0.47616(12) 0.0345(4) Uani 1 1 d .
H212 H 0.1756 0.2724 0.4970 0.041 Uiso 1 1 calc R
C213 C 0.12342(10) 0.1892(2) 0.40214(12) 0.0389(5) Uani 1 1 d .
H213 H 0.1547 0.1954 0.3729 0.047 Uiso 1 1 calc R
C214 C 0.06659(11) 0.1356(2) 0.37091(12) 0.0418(5) Uani 1 1 d .
H214 H 0.0579 0.1049 0.3200 0.050 Uiso 1 1 calc R
C215 C 0.02202(11) 0.1266(3) 0.41401(14) 0.0546(7) Uani 1 1 d .
H215 H -0.0179 0.0903 0.3924 0.066 Uiso 1 1 calc R
C216 C 0.03448(10) 0.1697(2) 0.48814(13) 0.0443(5) Uani 1 1 d .
H216 H 0.0035 0.1603 0.5175 0.053 Uiso 1 1 calc R
C221 C 0.03462(9) 0.3262(2) 0.63711(11) 0.0317(4) Uani 1 1 d .
C222 C -0.00172(10) 0.2411(2) 0.66842(13) 0.0412(5) Uani 1 1 d .
H222 H 0.0124 0.1553 0.6794 0.049 Uiso 1 1 calc R
C223 C -0.05843(11) 0.2799(3) 0.68391(15) 0.0555(7) Uani 1 1 d .
H223 H -0.0826 0.2206 0.7056 0.067 Uiso 1 1 calc R
C224 C -0.07959(12) 0.4009(3) 0.66845(17) 0.0650(8) Uani 1 1 d .
H224 H -0.1185 0.4267 0.6792 0.078 Uiso 1 1 calc R
C225 C -0.04488(14) 0.4862(3) 0.6373(2) 0.0755(9) Uani 1 1 d .
H225 H -0.0599 0.5713 0.6261 0.091 Uiso 1 1 calc R
C226 C 0.01221(12) 0.4493(2) 0.62189(16) 0.0572(7) Uani 1 1 d .
H226 H 0.0361 0.5099 0.6006 0.069 Uiso 1 1 calc R
P3 P 0.35812(2) -0.21634(4) 0.57047(3) 0.02426(11) Uani 1 1 d .
P4 P 0.38799(2) 0.01668(4) 0.67427(2) 0.02037(10) Uani 1 1 d .
C31 C 0.27252(9) -0.20784(17) 0.55284(9) 0.0240(4) Uani 1 1 d .
C32 C 0.24576(8) -0.32881(17) 0.55926(9) 0.0227(4) Uani 1 1 d .
C33 C 0.29237(8) -0.43031(16) 0.58267(9) 0.0187(3) Uani 1 1 d .
C34 C 0.35406(8) -0.38723(16) 0.58923(9) 0.0196(3) Uani 1 1 d .
C35 C 0.38249(9) -0.15992(17) 0.67006(10) 0.0244(4) Uani 1 1 d .
H351 H 0.3516 -0.1894 0.6993 0.029 Uiso 1 1 calc R
H352 H 0.4238 -0.1977 0.6938 0.029 Uiso 1 1 calc R
C311 C 0.23392(11) -0.1033(2) 0.52867(10) 0.0358(5) Uani 1 1 d .
H311 H 0.2516 -0.0208 0.5246 0.043 Uiso 1 1 calc R
C312 C 0.16934(11) -0.1199(2) 0.51050(12) 0.0450(6) Uani 1 1 d .
H312 H 0.1427 -0.0484 0.4941 0.054 Uiso 1 1 calc R
C313 C 0.14343(10) -0.2392(2) 0.51603(13) 0.0457(6) Uani 1 1 d .
H313 H 0.0991 -0.2493 0.5028 0.055 Uiso 1 1 calc R
C314 C 0.18089(9) -0.3440(2) 0.54045(11) 0.0348(5) Uani 1 1 d .
H314 H 0.1626 -0.4260 0.5444 0.042 Uiso 1 1 calc R
C341 C 0.40363(8) -0.47315(18) 0.60705(10) 0.0248(4) Uani 1 1 d .
H341 H 0.4455 -0.4446 0.6104 0.030 Uiso 1 1 calc R
C342 C 0.39160(9) -0.60070(18) 0.61992(10) 0.0274(4) Uani 1 1 d .
H342 H 0.4255 -0.6600 0.6320 0.033 Uiso 1 1 calc R
C343 C 0.33108(9) -0.64285(18) 0.61542(10) 0.0283(4) Uani 1 1 d .
H343 H 0.3235 -0.7305 0.6253 0.034 Uiso 1 1 calc R
C344 C 0.28126(9) -0.55811(17) 0.59656(10) 0.0248(4) Uani 1 1 d .
H344 H 0.2395 -0.5876 0.5931 0.030 Uiso 1 1 calc R
C411 C 0.46431(8) 0.04445(15) 0.65028(9) 0.0192(3) Uani 1 1 d .
C412 C 0.46634(9) 0.09765(17) 0.58028(10) 0.0251(4) Uani 1 1 d .
H412 H 0.4282 0.1157 0.5447 0.030 Uiso 1 1 calc R
C413 C 0.52332(9) 0.12479(18) 0.56164(11) 0.0303(4) Uani 1 1 d .
H413 H 0.5240 0.1606 0.5133 0.036 Uiso 1 1 calc R
C414 C 0.57872(9) 0.10027(19) 0.61254(11) 0.0315(4) Uani 1 1 d .
H414 H 0.6177 0.1197 0.5998 0.038 Uiso 1 1 calc R
C415 C 0.57754(9) 0.0472(2) 0.68242(11) 0.0342(5) Uani 1 1 d .
H415 H 0.6158 0.0302 0.7179 0.041 Uiso 1 1 calc R
C416 C 0.52104(8) 0.01897(18) 0.70090(10) 0.0270(4) Uani 1 1 d .
H416 H 0.5208 -0.0185 0.7489 0.032 Uiso 1 1 calc R
C421 C 0.40923(8) 0.04598(16) 0.77687(9) 0.0205(3) Uani 1 1 d .
C422 C 0.42030(8) 0.17272(17) 0.80046(10) 0.0251(4) Uani 1 1 d .
H422 H 0.4171 0.2390 0.7635 0.030 Uiso 1 1 calc R
C423 C 0.43580(9) 0.20392(18) 0.87674(11) 0.0293(4) Uani 1 1 d .
H423 H 0.4441 0.2908 0.8919 0.035 Uiso 1 1 calc R
C424 C 0.43923(9) 0.10915(19) 0.93090(10) 0.0291(4) Uani 1 1 d .
H424 H 0.4495 0.1307 0.9834 0.035 Uiso 1 1 calc R
C425 C 0.42786(9) -0.01643(19) 0.90885(10) 0.0286(4) Uani 1 1 d .
H425 H 0.4300 -0.0817 0.9462 0.034 Uiso 1 1 calc R
C426 C 0.41328(8) -0.04865(17) 0.83231(10) 0.0251(4) Uani 1 1 d .
H426 H 0.4060 -0.1361 0.8176 0.030 Uiso 1 1 calc R

loop_
_atom_site_aniso_label
_atom_site_aniso_U_11
_atom_site_aniso_U_22
_atom_site_aniso_U_33
_atom_site_aniso_U_23
_atom_site_aniso_U_13
_atom_site_aniso_U_12
P1 0.0213(2) 0.0254(2) 0.0212(2) 0.00326(18) 0.00562(17) 0.00296(18)
P2 0.0217(2) 0.0243(2) 0.0306(2) 0.00336(19) 0.00317(18) 0.00146(19)
C11 0.0216(8) 0.0259(9) 0.0225(8) 0.0043(7) 0.0085(7) 0.0053(7)
C12 0.0188(8) 0.0307(10) 0.0225(8) 0.0029(7) 0.0071(7) 0.0039(7)
C13 0.0151(8) 0.0320(10) 0.0260(9) 0.0003(7) 0.0061(7) 0.0022(7)
C14 0.0176(8) 0.0284(9) 0.0271(9) 0.0003(7) 0.0070(7) 0.0014(7)
C15 0.0186(8) 0.0285(10) 0.0298(9) 0.0066(8) 0.0030(7) 0.0011(7)
C111 0.0368(11) 0.0286(10) 0.0271(9) -0.0014(8) 0.0103(8) 0.0047(8)
C112 0.0501(13) 0.0244(10) 0.0430(12) 0.0018(9) 0.0168(10) 0.0033(9)
C113 0.0501(13) 0.0324(11) 0.0385(12) 0.0150(9) 0.0153(10) 0.0111(10)
C114 0.0331(10) 0.0395(11) 0.0251(9) 0.0078(8) 0.0065(8) 0.0061(9)
C141 0.0267(10) 0.0286(10) 0.0380(11) 0.0013(8) 0.0104(8) -0.0006(8)
C142 0.0300(10) 0.0314(11) 0.0523(13) -0.0097(10) 0.0092(9) -0.0016(9)
C143 0.0280(10) 0.0485(13) 0.0364(11) -0.0160(10) 0.0030(8) -0.0004(9)
C144 0.0243(9) 0.0430(12) 0.0276(10) -0.0025(9) 0.0032(7) 0.0032(8)
C211 0.0230(9) 0.0224(9) 0.0304(9) 0.0062(7) 0.0032(7) 0.0042(7)
C212 0.0267(10) 0.0393(12) 0.0374(11) 0.0013(9) 0.0066(8) -0.0008(9)
C213 0.0385(12) 0.0438(13) 0.0366(11) 0.0037(10) 0.0132(9) 0.0035(10)
C214 0.0461(13) 0.0456(13) 0.0315(11) -0.0018(9) 0.0036(9) 0.0012(10)
C215 0.0365(13) 0.0769(19) 0.0459(14) -0.0137(13) -0.0007(10) -0.0162(12)
C216 0.0278(11) 0.0640(15) 0.0421(12) -0.0069(11) 0.0099(9) -0.0086(10)
C221 0.0248(9) 0.0342(11) 0.0344(10) -0.0029(9) 0.0029(8) 0.0072(8)
C222 0.0269(10) 0.0490(13) 0.0490(13) -0.0006(11) 0.0110(9) 0.0041(10)
C223 0.0294(12) 0.082(2) 0.0570(15) -0.0105(14) 0.0141(10) 0.0046(12)
C224 0.0349(13) 0.089(2) 0.0718(18) -0.0232(17) 0.0124(13) 0.0198(15)
C225 0.0582(18) 0.0579(18) 0.109(3) -0.0061(17) 0.0148(17) 0.0340(15)
C226 0.0512(15) 0.0413(14) 0.0805(19) 0.0059(13) 0.0172(13) 0.0163(12)
P3 0.0329(3) 0.0193(2) 0.0228(2) -0.00071(18) 0.01105(19) -0.00646(19)
P4 0.0206(2) 0.0177(2) 0.0220(2) 0.00003(17) 0.00307(17) -0.00028(17)
C31 0.0325(10) 0.0226(9) 0.0162(8) -0.0022(7) 0.0039(7) 0.0026(8)
C32 0.0267(9) 0.0236(9) 0.0165(8) -0.0040(7) 0.0017(7) 0.0008(7)
C33 0.0223(8) 0.0197(8) 0.0140(7) -0.0038(6) 0.0040(6) -0.0025(7)
C34 0.0246(8) 0.0187(8) 0.0165(8) -0.0027(6) 0.0066(6) -0.0034(7)
C35 0.0288(9) 0.0199(9) 0.0240(9) -0.0002(7) 0.0049(7) -0.0053(7)
C311 0.0572(14) 0.0263(10) 0.0234(9) 0.0015(8) 0.0074(9) 0.0093(10)
C312 0.0531(14) 0.0449(13) 0.0315(11) 0.0005(10) -0.0027(10) 0.0279(11)
C313 0.0324(11) 0.0533(15) 0.0440(13) -0.0092(11) -0.0080(9) 0.0125(10)
C314 0.0265(10) 0.0367(11) 0.0379(11) -0.0086(9) -0.0006(8) 0.0013(9)
C341 0.0228(9) 0.0306(10) 0.0220(8) -0.0041(7) 0.0069(7) -0.0001(7)
C342 0.0340(10) 0.0258(9) 0.0212(8) -0.0018(7) 0.0034(7) 0.0093(8)
C343 0.0428(11) 0.0190(9) 0.0225(9) 0.0007(7) 0.0056(8) -0.0016(8)
C344 0.0266(9) 0.0235(9) 0.0234(8) -0.0021(7) 0.0038(7) -0.0078(7)
C411 0.0247(8) 0.0122(8) 0.0208(8) -0.0018(6) 0.0050(7) 0.0008(7)
C412 0.0284(9) 0.0245(9) 0.0211(8) 0.0021(7) 0.0028(7) 0.0020(8)
C413 0.0400(11) 0.0266(10) 0.0276(9) 0.0068(8) 0.0149(8) 0.0003(8)
C414 0.0300(10) 0.0287(10) 0.0403(11) -0.0006(8) 0.0178(8) -0.0019(8)
C415 0.0230(9) 0.0445(12) 0.0341(10) 0.0003(9) 0.0038(8) 0.0031(9)
C416 0.0257(9) 0.0327(10) 0.0233(9) 0.0053(8) 0.0067(7) 0.0031(8)
C421 0.0179(8) 0.0221(9) 0.0223(8) -0.0005(7) 0.0059(6) 0.0018(7)
C422 0.0299(9) 0.0207(9) 0.0259(9) 0.0007(7) 0.0089(7) 0.0024(7)
C423 0.0343(10) 0.0246(9) 0.0293(10) -0.0057(8) 0.0075(8) 0.0018(8)
C424 0.0288(9) 0.0370(11) 0.0227(9) -0.0042(8) 0.0081(7) 0.0028(8)
C425 0.0284(10) 0.0335(10) 0.0250(9) 0.0077(8) 0.0083(7) 0.0011(8)
C426 0.0260(9) 0.0222(9) 0.0281(9) 0.0006(7) 0.0080(7) -0.0015(7)

loop_
_atom_type_symbol
_atom_type_description
_atom_type_scat_dispersion_real
_atom_type_scat_dispersion_imag
_atom_type_scat_source
C C 0.0033 0.0016 'International Tables Vol C Tables 4.2.6.8 and 6.1.1.4'
H H 0.0000 0.0000 'International Tables Vol C Tables 4.2.6.8 and 6.1.1.4'
P P 0.1023 0.0942 'International Tables Vol C Tables 4.2.6.8 and 6.1.1.4'

loop_
_geom_angle_atom_site_label_1
_geom_angle_atom_site_label_2
_geom_angle_atom_site_label_3
_geom_angle
C11 P1 C14 89.59(8)
C11 P1 C15 99.63(8)
C14 P1 C15 100.06(8)
C221 P2 C211 102.83(8)
C221 P2 C15 101.96(9)
C211 P2 C15 100.69(8)
C111 C11 C12 120.15(16)
C111 C11 P1 127.80(14)
C12 C11 P1 112.05(13)
C114 C12 C11 119.52(18)
C114 C12 C13 127.25(17)
C11 C12 C13 113.22(15)
C144 C13 C14 119.81(18)
C144 C13 C12 126.92(17)
C14 C13 C12 113.27(16)
C141 C14 C13 119.92(17)
C141 C14 P1 128.30(15)
C13 C14 P1 111.74(13)
P2 C15 P1 108.93(9)
C11 C111 C112 119.54(18)
C113 C112 C111 120.0(2)
C114 C113 C112 120.95(19)
C113 C114 C12 119.82(18)
C14 C141 C142 119.39(19)
C143 C142 C141 120.6(2)
C144 C143 C142 120.82(19)
C143 C144 C13 119.47(19)
C216 C211 C212 117.40(18)
C216 C211 P2 123.96(15)
C212 C211 P2 118.64(14)
C213 C212 C211 121.28(19)
C214 C213 C212 120.4(2)
C213 C214 C215 119.1(2)
C214 C215 C216 120.8(2)
C215 C216 C211 121.0(2)
C226 C221 C222 117.7(2)
C226 C221 P2 117.10(18)
C222 C221 P2 125.17(16)
C223 C222 C221 120.7(2)
C224 C223 C222 120.7(3)
C223 C224 C225 119.7(2)
C224 C225 C226 120.4(3)
C221 C226 C225 120.8(3)
C34 P3 C31 89.43(8)
C34 P3 C35 98.35(8)
C31 P3 C35 102.61(8)
C421 P4 C411 99.81(7)
C421 P4 C35 101.97(8)
C411 P4 C35 101.65(8)
C311 C31 C32 119.66(18)
C311 C31 P3 128.33(16)
C32 C31 P3 111.74(13)
C314 C32 C31 120.13(17)
C314 C32 C33 126.47(17)
C31 C32 C33 113.32(15)
C344 C33 C34 119.73(16)
C344 C33 C32 127.42(16)
C34 C33 C32 112.85(15)
C341 C34 C33 120.04(16)
C341 C34 P3 127.41(13)
C33 C34 P3 112.54(12)
P4 C35 P3 110.99(9)
C312 C311 C31 119.5(2)
C313 C312 C311 120.53(19)
C314 C313 C312 120.9(2)
C313 C314 C32 119.3(2)
C342 C341 C34 119.42(17)
C343 C342 C341 120.72(17)
C342 C343 C344 120.22(17)
C343 C344 C33 119.85(16)
C412 C411 C416 118.09(16)
C412 C411 P4 119.30(13)
C416 C411 P4 122.56(13)
C413 C412 C411 120.74(17)
C414 C413 C412 120.36(17)
C413 C414 C415 119.65(18)
C416 C415 C414 120.18(18)
C415 C416 C411 120.98(17)
C422 C421 C426 118.15(16)
C422 C421 P4 117.09(13)
C426 C421 P4 124.73(13)
C423 C422 C421 121.04(17)
C424 C423 C422 120.05(17)
C425 C424 C423 119.84(17)
C424 C425 C426 120.37(17)
C425 C426 C421 120.52(17)

loop_
_geom_bond_atom_site_label_1
_geom_bond_atom_site_label_2
_geom_bond_distance
P1 C11 1.8173(18)
P1 C14 1.8230(18)
P1 C15 1.8529(17)
P2 C221 1.8241(19)
P2 C211 1.8328(19)
P2 C15 1.8476(18)
C11 C111 1.379(3)
C11 C12 1.402(2)
C12 C114 1.388(3)
C12 C13 1.457(3)
C13 C144 1.388(3)
C13 C14 1.405(2)
C14 C141 1.381(3)
C111 C112 1.389(3)
C112 C113 1.380(3)
C113 C114 1.368(3)
C141 C142 1.385(3)
C142 C143 1.375(3)
C143 C144 1.374(3)
C211 C216 1.384(3)
C211 C212 1.385(3)
C212 C213 1.384(3)
C213 C214 1.362(3)
C214 C215 1.374(3)
C215 C216 1.378(3)
C221 C226 1.376(3)
C221 C222 1.387(3)
C222 C223 1.386(3)
C223 C224 1.348(4)
C224 C225 1.363(4)
C225 C226 1.387(4)
P3 C34 1.8142(17)
P3 C31 1.8249(19)
P3 C35 1.8511(18)
P4 C421 1.8296(17)
P4 C411 1.8314(17)
P4 C35 1.8404(18)
C31 C311 1.385(3)
C31 C32 1.402(2)
C32 C314 1.389(3)
C32 C33 1.461(2)
C33 C344 1.383(2)
C33 C34 1.398(2)
C34 C341 1.384(2)
C311 C312 1.384(3)
C312 C313 1.375(3)
C313 C314 1.375(3)
C341 C342 1.381(3)
C342 C343 1.376(3)
C343 C344 1.382(3)
C411 C412 1.386(2)
C411 C416 1.391(2)
C412 C413 1.385(3)
C413 C414 1.371(3)
C414 C415 1.380(3)
C415 C416 1.376(3)
C421 C422 1.389(2)
C421 C426 1.391(2)
C422 C423 1.380(2)
C423 C424 1.377(3)
C424 C425 1.371(3)
C425 C426 1.386(3)

loop_
_cod_related_entry_id
_cod_related_entry_database
_cod_related_entry_code
1 ChemSpider 30659711
